data_7105819
loop_
_publ_author_name
'David Aguila'
'Leoni Barrios'
'Olivier Roubeau'
'Simon Teat '
'Guillem Aromi'

_publ_section_title
;
 Molecular assembly of two [Co(II)4] linear arrays
;
_journal_name_full Chem.Commun.
_journal_page_first 707
_journal_paper_doi 10.1039/c0cc03646c
_journal_volume 47
_journal_year 2011
_chemical_formula_moiety 'C124 H94 Co8 N22 O28, 2(C7 H8), 4(N O3), 6(H2 O)'
_chemical_formula_sum 'C138 H122 Co8 N26 O46'
_chemical_formula_weight 3352.06
_chemical_name_systematic
;
?
;
_space_group_IT_number 2
_symmetry_cell_setting triclinic
_symmetry_space_group_name_Hall '-P 1'
_symmetry_space_group_name_H-M 'P -1'
_atom_sites_solution_hydrogens geom
_atom_sites_solution_primary direct
_atom_sites_solution_secondary difmap
_audit_creation_method SHELXL-97
_cell_angle_alpha 65.59(3)
_cell_angle_beta 70.26(3)
_cell_angle_gamma 87.57(3)
_cell_formula_units_Z 1
_cell_length_a 12.775(3)
_cell_length_b 16.956(3)
_cell_length_c 18.838(4)
_cell_measurement_reflns_used 55394
_cell_measurement_temperature 150(2)
_cell_measurement_theta_max 29.1
_cell_measurement_theta_min 1.9
_cell_volume 3474.9(17)
_computing_cell_refinement 'HKL-2000 (Otwinowski & Minor, 1997)'
_computing_data_collection MxCube
_computing_data_reduction 'HKL-2000 (Otwinowski & Minor, 1997)'
_computing_structure_refinement 'SHELXL-97 (Sheldrick, 1997)'
_computing_structure_solution 'SHELXS-97 (Sheldrick, 1990)'
_diffrn_ambient_temperature 150(2)
_diffrn_measured_fraction_theta_full 0.926
_diffrn_measured_fraction_theta_max 0.925
_diffrn_measurement_device_type 'Single-axis HUBER diffractometer'
_diffrn_measurement_method 'phi rotation at various kappa'
_diffrn_radiation_monochromator 'silicon 111'
_diffrn_radiation_source 'ESRF BM16'
_diffrn_radiation_type synchrotron
_diffrn_radiation_wavelength 0.75150
_diffrn_reflns_av_R_equivalents 0.0000
_diffrn_reflns_av_sigmaI/netI 0.0456
_diffrn_reflns_limit_h_max 15
_diffrn_reflns_limit_h_min 0
_diffrn_reflns_limit_k_max 21
_diffrn_reflns_limit_k_min -21
_diffrn_reflns_limit_l_max 23
_diffrn_reflns_limit_l_min -21
_diffrn_reflns_number 13157
_diffrn_reflns_theta_full 28.00
_diffrn_reflns_theta_max 28.03
_diffrn_reflns_theta_min 1.83
_diffrn_standards_number 0
_exptl_absorpt_coefficient_mu 1.190
_exptl_absorpt_correction_T_max 0.97
_exptl_absorpt_correction_T_min 0.81
_exptl_absorpt_correction_type multi-scan
_exptl_absorpt_process_details 'HKL2000, Otwinoski, 2003'
_exptl_crystal_colour red
_exptl_crystal_density_diffrn 1.602
_exptl_crystal_density_method 'not measured'
_exptl_crystal_description plate
_exptl_crystal_F_000 1716
_exptl_crystal_size_max 0.18
_exptl_crystal_size_mid 0.15
_exptl_crystal_size_min 0.02
_refine_diff_density_max 1.279
_refine_diff_density_min -1.071
_refine_diff_density_rms 0.130
_refine_ls_extinction_coef 0.0110(11)
_refine_ls_extinction_expression Fc^*^=kFc[1+0.001xFc^2^\l^3^/sin(2\q)]^-1/4^
_refine_ls_extinction_method SHELXL
_refine_ls_goodness_of_fit_ref 1.040
_refine_ls_hydrogen_treatment mixed
_refine_ls_matrix_type full
_refine_ls_number_parameters 1066
_refine_ls_number_reflns 13157
_refine_ls_number_restraints 330
_refine_ls_restrained_S_all 1.048
_refine_ls_R_factor_all 0.1049
_refine_ls_R_factor_gt 0.0792
_refine_ls_shift/su_max 0.002
_refine_ls_shift/su_mean 0.000
_refine_ls_structure_factor_coef Fsqd
_refine_ls_weighting_details 'calc w=1/[\s^2^(Fo^2^)+(0.1336P)^2^+7.8260P] where P=(Fo^2^+2Fc^2^)/3'
_refine_ls_weighting_scheme calc
_refine_ls_wR_factor_gt 0.2113
_refine_ls_wR_factor_ref 0.2403
_reflns_number_gt 9567
_reflns_number_total 13157
_reflns_threshold_expression >2sigma(I)
_cod_data_source_file C0CC03646C.TXT
_cod_data_source_block MF47
_cod_original_sg_symbol_H-M P-1
_cod_database_code 7105819

loop_
_symmetry_equiv_pos_as_xyz
'x, y, z'
'-x, -y, -z'

loop_
_atom_site_label
_atom_site_type_symbol
_atom_site_fract_x
_atom_site_fract_y
_atom_site_fract_z
_atom_site_U_iso_or_equiv
_atom_site_adp_type
_atom_site_occupancy
_atom_site_symmetry_multiplicity
_atom_site_calc_flag
_atom_site_refinement_flags
_atom_site_disorder_assembly
_atom_site_disorder_group
Co1 Co 0.95168(6) 0.21049(5) 0.96463(4) 0.0414(2) Uani 1 1 d D . .
Co2 Co 0.85921(5) 0.40913(4) 0.86981(4) 0.0381(2) Uani 1 1 d . . .
Co3 Co 0.66133(5) 0.53295(5) 0.78165(4) 0.0404(2) Uani 1 1 d D . .
Co4 Co 0.56742(6) 0.73073(5) 0.68731(4) 0.0451(2) Uani 1 1 d . . .
O1 O 0.8208(3) 0.2676(2) 0.9247(2) 0.0420(8) Uani 1 1 d . . .
O2 O 0.7067(3) 0.3980(2) 0.8457(2) 0.0428(8) Uani 1 1 d . . .
O3 O 0.5338(3) 0.6008(2) 0.7290(2) 0.0467(8) Uani 1 1 d . . .
O4 O 0.4265(3) 0.7466(3) 0.6600(2) 0.0558(10) Uani 1 1 d . . .
O5 O 0.6967(3) 0.6746(2) 0.7302(2) 0.0430(8) Uani 1 1 d . . .
O6 O 0.8145(3) 0.5443(2) 0.8058(2) 0.0418(8) Uani 1 1 d . . .
O7 O 0.9917(3) 0.3415(2) 0.9154(2) 0.0444(8) Uani 1 1 d . . .
O8 O 1.0932(3) 0.1934(3) 0.9923(2) 0.0503(9) Uani 1 1 d . . .
O9 O 0.8745(3) 0.2088(3) 1.0862(2) 0.0533(9) Uani 1 1 d D . .
H9B H 0.902(3) 0.193(5) 1.1288(18) 0.080 Uiso 1 1 d D . .
H9C H 0.8016(18) 0.215(5) 1.112(2) 0.080 Uiso 1 1 d D . .
O10 O 0.7553(3) 0.4057(3) 0.9858(2) 0.0504(9) Uani 1 1 d D . .
H10B H 0.711(5) 0.356(3) 1.025(3) 0.076 Uiso 1 1 d D . .
O11 O 0.5736(2) 0.5349(2) 0.9118(2) 0.0481(10) Uani 1 1 d DU . .
H11B H 0.610(2) 0.565(3) 0.928(2) 0.072 Uiso 1 1 d D . .
H11C H 0.507(2) 0.557(4) 0.917(2) 0.072 Uiso 1 1 d D . .
O12 O 0.4656(3) 0.7102(3) 0.8152(2) 0.0577(10) Uani 1 1 d U . .
O13 O 0.3481(4) 0.7563(3) 0.9004(3) 0.0739(13) Uani 1 1 d U . .
O14 O 0.3957(5) 0.8334(4) 0.7697(3) 0.0933(18) Uani 1 1 d U . .
N1 N 0.8354(4) 0.1031(3) 1.0081(3) 0.0445(10) Uani 1 1 d . . .
N2 N 0.5294(3) 0.4372(3) 0.8065(2) 0.0423(10) Uani 1 1 d . . .
C18 C 0.2347(6) 0.8065(5) 0.6374(5) 0.077(2) Uani 1 1 d . . .
H18A H 0.2806 0.8430 0.6447 0.092 Uiso 1 1 calc R . .
N4 N 0.6529(4) 0.8370(3) 0.6806(3) 0.0513(11) Uani 1 1 d . . .
N5 N 0.9696(3) 0.5017(3) 0.8704(2) 0.0396(9) Uani 1 1 d . . .
C39 C 1.2462(5) 0.1295(4) 1.0698(4) 0.0590(15) Uani 1 1 d . . .
H39A H 1.1965 0.0893 1.0698 0.071 Uiso 1 1 calc R . .
N7 N 1.0473(3) 0.5856(3) 0.2488(2) 0.0414(10) Uani 1 1 d . . .
N8 N 0.7555(3) 0.5375(3) 0.6626(2) 0.0412(10) Uani 1 1 d . . .
N9 N 0.9604(3) 0.7940(3) 0.1517(3) 0.0413(9) Uani 1 1 d . . .
N10 N 0.6626(4) 0.7488(3) 0.5634(3) 0.0475(11) Uani 1 1 d . . .
N11 N 0.4022(4) 0.7669(4) 0.8284(3) 0.0614(13) Uani 1 1 d U . .
C1 C 0.8465(5) 0.0211(4) 1.0536(3) 0.0526(13) Uani 1 1 d . . .
H1A H 0.9136 0.0083 1.0653 0.063 Uiso 1 1 calc R . .
C2 C 0.7621(5) -0.0469(4) 1.0847(4) 0.0564(14) Uani 1 1 d . . .
H2A H 0.7719 -0.1051 1.1169 0.068 Uiso 1 1 calc R . .
C3 C 0.6656(5) -0.0287(4) 1.0684(4) 0.0585(15) Uani 1 1 d . . .
H3A H 0.6072 -0.0739 1.0890 0.070 Uiso 1 1 calc R . .
C4 C 0.6541(5) 0.0568(4) 1.0211(4) 0.0539(14) Uani 1 1 d . . .
H4A H 0.5872 0.0708 1.0093 0.065 Uiso 1 1 calc R . .
C5 C 0.7412(4) 0.1223(4) 0.9910(3) 0.0460(12) Uani 1 1 d . . .
C6 C 0.7381(4) 0.2177(4) 0.9421(3) 0.0428(11) Uani 1 1 d . . .
C7 C 0.6469(5) 0.2464(4) 0.9162(3) 0.0479(12) Uani 1 1 d . . .
H7A H 0.5875 0.2039 0.9318 0.058 Uiso 1 1 calc R . .
C8 C 0.6380(4) 0.3333(4) 0.8689(3) 0.0439(12) Uani 1 1 d . . .
C9 C 0.5407(4) 0.3527(4) 0.8407(3) 0.0442(12) Uani 1 1 d . . .
C10 C 0.4716(5) 0.2900(4) 0.8442(4) 0.0635(16) Uani 1 1 d . . .
H10A H 0.4827 0.2302 0.8670 0.076 Uiso 1 1 calc R . .
C11 C 0.3856(6) 0.3163(5) 0.8136(5) 0.078(2) Uani 1 1 d . . .
H11A H 0.3365 0.2745 0.8154 0.093 Uiso 1 1 calc R . .
C12 C 0.3717(5) 0.4033(4) 0.7807(5) 0.0662(17) Uani 1 1 d . . .
H12A H 0.3122 0.4220 0.7603 0.079 Uiso 1 1 calc R . .
C13 C 0.4444(4) 0.4631(4) 0.7777(3) 0.0468(12) Uani 1 1 d . . .
C14 C 0.4452(4) 0.5589(4) 0.7385(3) 0.0442(12) Uani 1 1 d . . .
C15 C 0.3583(4) 0.5967(4) 0.7156(3) 0.0519(14) Uani 1 1 d . . .
H15A H 0.2962 0.5590 0.7267 0.062 Uiso 1 1 calc R . .
C16 C 0.3532(4) 0.6879(4) 0.6765(3) 0.0521(14) Uani 1 1 d . . .
C17 C 0.2546(5) 0.7200(4) 0.6519(4) 0.0559(15) Uani 1 1 d . . .
N3 N 0.1912(4) 0.6667(4) 0.6444(4) 0.0655(14) Uani 1 1 d . . .
C21 C 0.1076(6) 0.6986(5) 0.6178(5) 0.075(2) Uani 1 1 d . . .
H21A H 0.0629 0.6609 0.6108 0.089 Uiso 1 1 calc R . .
C20 C 0.0815(6) 0.7831(5) 0.5998(5) 0.0721(19) Uani 1 1 d . . .
H20A H 0.0218 0.8032 0.5799 0.087 Uiso 1 1 calc R . .
C19 C 0.1437(6) 0.8364(6) 0.6114(6) 0.088(2) Uani 1 1 d . . .
H19A H 0.1258 0.8940 0.6021 0.106 Uiso 1 1 calc R . .
C22 C 0.6305(6) 0.9197(4) 0.6510(4) 0.0621(16) Uani 1 1 d . . .
H22A H 0.5701 0.9330 0.6308 0.074 Uiso 1 1 calc R . .
C23 C 0.6915(7) 0.9862(5) 0.6486(5) 0.0747(19) Uani 1 1 d . . .
H23A H 0.6737 1.0445 0.6275 0.090 Uiso 1 1 calc R . .
C24 C 0.7783(7) 0.9662(5) 0.6774(5) 0.0733(19) Uani 1 1 d . . .
H24A H 0.8211 1.0112 0.6767 0.088 Uiso 1 1 calc R . .
C25 C 0.8049(6) 0.8825(4) 0.7072(4) 0.0612(15) Uani 1 1 d . . .
H25A H 0.8661 0.8688 0.7263 0.073 Uiso 1 1 calc R . .
C26 C 0.7401(5) 0.8191(4) 0.7084(3) 0.0483(13) Uani 1 1 d . . .
C27 C 0.7577(5) 0.7232(4) 0.7403(3) 0.0458(12) Uani 1 1 d . . .
C28 C 0.8375(5) 0.6936(4) 0.7786(3) 0.0467(12) Uani 1 1 d . . .
H28A H 0.8775 0.7349 0.7848 0.056 Uiso 1 1 calc R . .
C29 C 0.8620(4) 0.6079(3) 0.8080(3) 0.0421(11) Uani 1 1 d . . .
C30 C 0.9538(4) 0.5862(3) 0.8428(3) 0.0407(11) Uani 1 1 d . . .
C31 C 1.0195(5) 0.6471(4) 0.8459(3) 0.0459(12) Uani 1 1 d . . .
H31A H 1.0068 0.7067 0.8265 0.055 Uiso 1 1 calc R . .
C32 C 1.1038(5) 0.6187(4) 0.8780(3) 0.0489(13) Uani 1 1 d . . .
H32A H 1.1499 0.6592 0.8807 0.059 Uiso 1 1 calc R . .
C33 C 1.1212(4) 0.5333(4) 0.9057(3) 0.0451(12) Uani 1 1 d . . .
H33A H 1.1797 0.5137 0.9271 0.054 Uiso 1 1 calc R . .
C34 C 1.0522(4) 0.4751(3) 0.9022(3) 0.0418(11) Uani 1 1 d . . .
C35 C 1.0593(4) 0.3796(4) 0.9312(3) 0.0428(12) Uani 1 1 d . . .
C36 C 1.1335(4) 0.3395(4) 0.9692(3) 0.0460(12) Uani 1 1 d . . .
H36A H 1.1799 0.3753 0.9770 0.055 Uiso 1 1 calc R . .
C37 C 1.1472(5) 0.2499(4) 0.9980(3) 0.0497(13) Uani 1 1 d . . .
C38 C 1.2363(5) 0.2162(4) 1.0369(3) 0.0516(13) Uani 1 1 d . . .
N6 N 1.3038(4) 0.2761(4) 1.0360(3) 0.0571(12) Uani 1 1 d . . .
C42 C 1.3841(5) 0.2482(5) 1.0676(4) 0.0610(16) Uani 1 1 d . . .
H42A H 1.4322 0.2897 1.0672 0.073 Uiso 1 1 calc R . .
C41 C 1.4002(5) 0.1613(5) 1.1008(4) 0.0670(18) Uani 1 1 d . . .
H41A H 1.4592 0.1432 1.1219 0.080 Uiso 1 1 calc R . .
C40 C 1.3277(6) 0.1004(5) 1.1028(4) 0.0692(18) Uani 1 1 d . . .
H40A H 1.3352 0.0399 1.1267 0.083 Uiso 1 1 calc R . .
C43 C 1.0817(5) 0.6342(4) 0.2794(3) 0.0465(12) Uani 1 1 d . . .
H43A H 1.1466 0.6750 0.2447 0.056 Uiso 1 1 calc R . .
C44 C 0.9532(4) 0.5305(4) 0.2985(3) 0.0451(12) Uani 1 1 d . . .
H44A H 0.9261 0.4968 0.2774 0.054 Uiso 1 1 calc R . .
C45 C 1.0272(4) 0.6276(4) 0.3593(3) 0.0446(12) Uani 1 1 d . . .
H45A H 1.0551 0.6630 0.3784 0.054 Uiso 1 1 calc R . .
C46 C 0.8944(4) 0.5202(4) 0.3780(3) 0.0456(12) Uani 1 1 d . . .
H46A H 0.8286 0.4800 0.4105 0.055 Uiso 1 1 calc R . .
C47 C 0.9312(4) 0.5689(3) 0.4114(3) 0.0415(11) Uani 1 1 d . . .
C48 C 0.8710(4) 0.5579(3) 0.4983(3) 0.0412(11) Uani 1 1 d . . .
C49 C 0.9044(5) 0.6072(4) 0.5312(3) 0.0492(13) Uani 1 1 d . . .
H49A H 0.9682 0.6495 0.4982 0.059 Uiso 1 1 calc R . .
C50 C 0.7775(5) 0.4973(4) 0.5502(3) 0.0559(15) Uani 1 1 d . . .
H50A H 0.7505 0.4619 0.5306 0.067 Uiso 1 1 calc R . .
C51 C 0.8454(4) 0.5953(4) 0.6117(3) 0.0455(12) Uani 1 1 d . . .
H51A H 0.8705 0.6306 0.6323 0.055 Uiso 1 1 calc R . .
C52 C 0.7239(5) 0.4886(4) 0.6308(4) 0.0578(15) Uani 1 1 d . . .
H52A H 0.6612 0.4457 0.6657 0.069 Uiso 1 1 calc R . .
C53 C 0.8695(4) 0.7357(4) 0.2031(3) 0.0461(12) Uani 1 1 d . . .
H53A H 0.8467 0.6983 0.1837 0.055 Uiso 1 1 calc R . .
C54 C 0.9901(5) 0.8453(4) 0.1815(3) 0.0514(13) Uani 1 1 d . . .
H54A H 1.0543 0.8868 0.1469 0.062 Uiso 1 1 calc R . .
C55 C 0.8072(4) 0.7269(4) 0.2823(3) 0.0466(12) Uani 1 1 d . . .
H55A H 0.7434 0.6848 0.3156 0.056 Uiso 1 1 calc R . .
C56 C 0.9323(5) 0.8414(4) 0.2603(3) 0.0503(13) Uani 1 1 d . . .
H56A H 0.9563 0.8799 0.2781 0.060 Uiso 1 1 calc R . .
C57 C 0.8387(4) 0.7803(4) 0.3128(3) 0.0443(12) Uani 1 1 d . . .
C58 C 0.7771(4) 0.7702(4) 0.3991(3) 0.0452(12) Uani 1 1 d . . .
C59 C 0.8115(5) 0.8193(4) 0.4321(3) 0.0518(13) Uani 1 1 d . . .
H59A H 0.8753 0.8615 0.3991 0.062 Uiso 1 1 calc R . .
C60 C 0.6840(5) 0.7092(4) 0.4522(3) 0.0535(14) Uani 1 1 d . . .
H60A H 0.6575 0.6728 0.4333 0.064 Uiso 1 1 calc R . .
C61 C 0.7529(5) 0.8068(4) 0.5133(3) 0.0549(14) Uani 1 1 d . . .
H61A H 0.7782 0.8412 0.5345 0.066 Uiso 1 1 calc R . .
C62 C 0.6299(5) 0.7013(4) 0.5320(3) 0.0520(14) Uani 1 1 d . . .
H62A H 0.5657 0.6596 0.5664 0.062 Uiso 1 1 calc R . .
N12 N 0.9707(5) 0.0689(4) 0.2323(4) 0.0705(14) Uani 1 1 d U . .
O15 O 0.9877(5) 0.0114(3) 0.2935(3) 0.0789(14) Uani 1 1 d U . .
O16 O 0.9914(5) 0.1460(3) 0.2110(4) 0.0950(17) Uani 1 1 d U . .
O17 O 0.9299(7) 0.0517(5) 0.1898(5) 0.125(2) Uani 1 1 d U . .
N13 N 0.6911(6) 0.1558(5) 0.7865(5) 0.0918(19) Uani 1 1 d U . .
O18 O 0.6005(4) 0.1137(4) 0.8436(3) 0.0809(14) Uani 1 1 d U . .
O19 O 0.7794(6) 0.1203(6) 0.7784(6) 0.147(3) Uani 1 1 d U . .
O20 O 0.6933(6) 0.2355(5) 0.7397(4) 0.1084(19) Uani 1 1 d U . .
C63 C 0.4960(10) 0.1290(8) 0.5700(8) 0.087(5) Uani 0.50 1 d PGU A 1
H63A H 0.5564 0.1743 0.5393 0.104 Uiso 0.50 1 calc PR A 1
C64 C 0.4654(10) 0.0848(8) 0.5309(6) 0.092(4) Uani 0.50 1 d PGU A 1
H64A H 0.5050 0.0999 0.4735 0.111 Uiso 0.50 1 calc PR A 1
C65 C 0.3771(11) 0.0184(9) 0.5758(7) 0.089(4) Uani 0.50 1 d PGU A 1
H65A H 0.3562 -0.0118 0.5490 0.107 Uiso 0.50 1 calc PR A 1
C66 C 0.3193(11) -0.0038(9) 0.6597(7) 0.099(5) Uani 0.50 1 d PGU A 1
H66A H 0.2589 -0.0491 0.6904 0.119 Uiso 0.50 1 calc PR A 1
C67 C 0.3498(10) 0.0404(9) 0.6988(6) 0.087(4) Uani 0.50 1 d PGU A 1
H67A H 0.3103 0.0253 0.7562 0.104 Uiso 0.50 1 calc PR A 1
C68 C 0.4382(11) 0.1068(8) 0.6540(8) 0.094(4) Uani 0.50 1 d PGDU A 1
C69 C 0.466(2) 0.1572(18) 0.6939(14) 0.110(6) Uani 0.50 1 d PDU A 1
H69A H 0.3994 0.1572 0.7389 0.165 Uiso 0.50 1 calc PR A 1
H69B H 0.4945 0.2173 0.6526 0.165 Uiso 0.50 1 calc PR A 1
H69C H 0.5241 0.1307 0.7169 0.165 Uiso 0.50 1 calc PR A 1
C73 C 0.4997(13) -0.1275(10) 0.4459(7) 0.093(5) Uani 0.50 1 d PGU B 2
H73A H 0.4866 -0.1264 0.4982 0.112 Uiso 0.50 1 calc PR B 2
C74 C 0.4374(11) -0.1888(8) 0.4406(7) 0.103(4) Uani 0.50 1 d PGU B 2
H74A H 0.3817 -0.2295 0.4893 0.124 Uiso 0.50 1 calc PR B 2
C75 C 0.4566(11) -0.1904(9) 0.3641(9) 0.104(5) Uani 0.50 1 d PGU B 2
H75A H 0.4140 -0.2323 0.3605 0.125 Uiso 0.50 1 calc PR B 2
C76 C 0.5380(13) -0.1307(11) 0.2928(7) 0.111(6) Uani 0.50 1 d PGU B 2
H76A H 0.5512 -0.1318 0.2405 0.133 Uiso 0.50 1 calc PR B 2
C77 C 0.6004(11) -0.0694(9) 0.2981(7) 0.106(5) Uani 0.50 1 d PGU B 2
H77A H 0.6561 -0.0286 0.2494 0.127 Uiso 0.50 1 calc PR B 2
C78 C 0.5812(11) -0.0678(8) 0.3746(9) 0.101(4) Uani 0.50 1 d PGDU B 2
C79 C 0.653(3) -0.010(2) 0.383(2) 0.155(8) Uani 0.50 1 d PDU B 2
H79A H 0.7098 0.0246 0.3287 0.232 Uiso 0.50 1 calc PR B 2
H79B H 0.6901 -0.0453 0.4220 0.232 Uiso 0.50 1 calc PR B 2
H79C H 0.6078 0.0284 0.4047 0.232 Uiso 0.50 1 calc PR B 2
O1W O 0.3353(6) 0.4580(5) 0.9782(6) 0.073(2) Uani 0.60 1 d PU . .
O2W O 0.9721(8) 0.9463(6) 0.4650(5) 0.084(2) Uani 0.60 1 d PU . .
O3W O 0.9075(7) 0.1916(7) 0.5951(6) 0.088(3) Uani 0.60 1 d PU . .
O4W O 0.7768(15) 0.2985(10) 0.5639(9) 0.102(5) Uani 0.40 1 d PU . .
O5W O 0.393(2) 0.4590(16) 0.5923(15) 0.162(8) Uani 0.40 1 d PU . .
O6W O 0.3880(17) 0.6130(15) 0.5121(11) 0.135(6) Uani 0.40 1 d PU . .

loop_
_atom_site_aniso_label
_atom_site_aniso_U_11
_atom_site_aniso_U_22
_atom_site_aniso_U_33
_atom_site_aniso_U_23
_atom_site_aniso_U_13
_atom_site_aniso_U_12
Co1 0.0414(4) 0.0466(4) 0.0377(4) -0.0195(3) -0.0138(3) 0.0057(3)
Co2 0.0396(4) 0.0453(4) 0.0308(3) -0.0179(3) -0.0116(3) 0.0030(3)
Co3 0.0393(4) 0.0492(4) 0.0315(3) -0.0176(3) -0.0103(3) 0.0035(3)
Co4 0.0445(4) 0.0512(4) 0.0382(4) -0.0179(3) -0.0145(3) 0.0073(3)
O1 0.0375(17) 0.048(2) 0.0400(18) -0.0192(16) -0.0121(14) 0.0026(15)
O2 0.0417(18) 0.049(2) 0.0384(17) -0.0172(16) -0.0167(15) 0.0042(15)
O3 0.0424(19) 0.051(2) 0.0458(19) -0.0194(17) -0.0162(16) 0.0063(16)
O4 0.053(2) 0.064(3) 0.047(2) -0.0194(19) -0.0186(18) 0.0135(19)
O5 0.0437(18) 0.050(2) 0.0382(17) -0.0217(16) -0.0135(15) 0.0048(15)
O6 0.0470(19) 0.0421(19) 0.0361(17) -0.0161(15) -0.0150(15) 0.0036(15)
O7 0.0424(18) 0.051(2) 0.0432(19) -0.0235(17) -0.0144(15) 0.0067(15)
O8 0.052(2) 0.059(2) 0.050(2) -0.0291(19) -0.0230(18) 0.0147(18)
O9 0.059(2) 0.064(2) 0.0408(19) -0.0254(19) -0.0181(17) 0.0102(19)
O10 0.048(2) 0.065(3) 0.0358(18) -0.0233(18) -0.0086(16) 0.0004(18)
O11 0.0186(13) 0.0461(19) 0.067(2) -0.0374(18) 0.0177(14) -0.0063(13)
O12 0.061(2) 0.065(3) 0.045(2) -0.0245(19) -0.0168(18) 0.019(2)
O13 0.074(3) 0.088(3) 0.049(2) -0.037(2) 0.002(2) 0.004(2)
O14 0.111(4) 0.089(4) 0.068(3) -0.028(3) -0.029(3) 0.046(3)
N1 0.050(2) 0.045(2) 0.039(2) -0.0192(19) -0.0158(19) 0.0083(19)
N2 0.037(2) 0.052(3) 0.0323(19) -0.0169(19) -0.0065(17) -0.0005(18)
C18 0.069(4) 0.070(5) 0.096(5) -0.031(4) -0.042(4) 0.019(3)
N4 0.059(3) 0.053(3) 0.043(2) -0.023(2) -0.017(2) 0.017(2)
N5 0.044(2) 0.046(2) 0.0306(19) -0.0196(18) -0.0109(17) 0.0038(18)
C39 0.063(4) 0.069(4) 0.056(3) -0.033(3) -0.026(3) 0.020(3)
N7 0.040(2) 0.050(2) 0.0315(19) -0.0169(18) -0.0102(17) 0.0047(18)
N8 0.042(2) 0.050(2) 0.034(2) -0.0195(19) -0.0138(17) 0.0076(18)
N9 0.043(2) 0.045(2) 0.039(2) -0.0190(19) -0.0165(18) 0.0065(18)
N10 0.046(2) 0.053(3) 0.038(2) -0.015(2) -0.0142(19) 0.006(2)
N11 0.060(3) 0.075(3) 0.044(2) -0.025(2) -0.013(2) 0.015(3)
C1 0.058(3) 0.052(3) 0.048(3) -0.022(3) -0.018(3) 0.009(3)
C2 0.065(4) 0.044(3) 0.058(3) -0.020(3) -0.022(3) 0.008(3)
C3 0.060(3) 0.049(3) 0.064(4) -0.022(3) -0.020(3) -0.001(3)
C4 0.052(3) 0.054(3) 0.057(3) -0.023(3) -0.022(3) 0.008(3)
C5 0.048(3) 0.053(3) 0.038(2) -0.023(2) -0.012(2) 0.006(2)
C6 0.043(3) 0.054(3) 0.035(2) -0.023(2) -0.012(2) 0.007(2)
C7 0.049(3) 0.049(3) 0.041(3) -0.015(2) -0.014(2) -0.001(2)
C8 0.040(2) 0.054(3) 0.035(2) -0.019(2) -0.008(2) -0.001(2)
C9 0.044(3) 0.050(3) 0.037(2) -0.017(2) -0.015(2) 0.000(2)
C10 0.056(3) 0.058(4) 0.073(4) -0.017(3) -0.032(3) 0.003(3)
C11 0.071(4) 0.061(4) 0.110(6) -0.023(4) -0.058(4) 0.001(3)
C12 0.056(3) 0.062(4) 0.082(4) -0.022(3) -0.038(3) 0.007(3)
C13 0.040(3) 0.061(3) 0.038(3) -0.019(2) -0.014(2) 0.003(2)
C14 0.039(3) 0.055(3) 0.036(2) -0.018(2) -0.012(2) 0.004(2)
C15 0.037(3) 0.063(4) 0.049(3) -0.019(3) -0.013(2) 0.007(2)
C16 0.041(3) 0.068(4) 0.046(3) -0.025(3) -0.013(2) 0.003(3)
C17 0.054(3) 0.061(4) 0.046(3) -0.019(3) -0.015(3) 0.011(3)
N3 0.058(3) 0.070(4) 0.071(3) -0.028(3) -0.030(3) 0.012(3)
C21 0.061(4) 0.079(5) 0.088(5) -0.031(4) -0.038(4) 0.020(3)
C20 0.056(4) 0.085(5) 0.078(5) -0.031(4) -0.030(3) 0.010(3)
C19 0.075(5) 0.077(5) 0.103(6) -0.029(5) -0.034(4) 0.030(4)
C22 0.076(4) 0.054(4) 0.065(4) -0.028(3) -0.034(3) 0.018(3)
C23 0.087(5) 0.055(4) 0.084(5) -0.027(4) -0.038(4) 0.015(3)
C24 0.091(5) 0.055(4) 0.085(5) -0.029(4) -0.046(4) 0.010(3)
C25 0.072(4) 0.051(3) 0.068(4) -0.026(3) -0.033(3) 0.012(3)
C26 0.052(3) 0.049(3) 0.041(3) -0.018(2) -0.014(2) 0.008(2)
C27 0.051(3) 0.048(3) 0.034(2) -0.020(2) -0.006(2) 0.004(2)
C28 0.054(3) 0.047(3) 0.041(3) -0.022(2) -0.014(2) 0.004(2)
C29 0.045(3) 0.047(3) 0.033(2) -0.017(2) -0.012(2) 0.003(2)
C30 0.044(3) 0.048(3) 0.030(2) -0.019(2) -0.009(2) 0.003(2)
C31 0.057(3) 0.045(3) 0.041(3) -0.021(2) -0.019(2) 0.004(2)
C32 0.050(3) 0.058(3) 0.044(3) -0.026(3) -0.016(2) -0.002(2)
C33 0.044(3) 0.057(3) 0.039(3) -0.024(2) -0.016(2) 0.004(2)
C34 0.042(3) 0.052(3) 0.033(2) -0.022(2) -0.010(2) 0.005(2)
C35 0.039(2) 0.060(3) 0.035(2) -0.027(2) -0.010(2) 0.003(2)
C36 0.047(3) 0.051(3) 0.045(3) -0.024(2) -0.016(2) 0.005(2)
C37 0.048(3) 0.064(4) 0.043(3) -0.030(3) -0.016(2) 0.010(3)
C38 0.048(3) 0.069(4) 0.045(3) -0.032(3) -0.016(2) 0.010(3)
N6 0.052(3) 0.074(3) 0.056(3) -0.034(3) -0.025(2) 0.011(2)
C42 0.056(3) 0.079(4) 0.058(3) -0.034(3) -0.027(3) 0.019(3)
C41 0.056(3) 0.095(5) 0.066(4) -0.045(4) -0.028(3) 0.023(3)
C40 0.078(4) 0.078(5) 0.066(4) -0.038(4) -0.035(4) 0.028(4)
C43 0.047(3) 0.056(3) 0.039(3) -0.028(2) -0.008(2) -0.001(2)
C44 0.045(3) 0.053(3) 0.039(3) -0.023(2) -0.013(2) 0.002(2)
C45 0.042(3) 0.058(3) 0.036(2) -0.025(2) -0.009(2) 0.000(2)
C46 0.047(3) 0.054(3) 0.035(2) -0.020(2) -0.010(2) -0.003(2)
C47 0.044(3) 0.047(3) 0.034(2) -0.017(2) -0.015(2) 0.007(2)
C48 0.044(3) 0.049(3) 0.032(2) -0.018(2) -0.014(2) 0.010(2)
C49 0.048(3) 0.060(3) 0.040(3) -0.025(3) -0.009(2) 0.002(2)
C50 0.057(3) 0.068(4) 0.044(3) -0.031(3) -0.007(3) -0.009(3)
C51 0.045(3) 0.060(3) 0.038(3) -0.027(2) -0.014(2) 0.000(2)
C52 0.060(3) 0.066(4) 0.043(3) -0.028(3) -0.006(3) -0.011(3)
C53 0.043(3) 0.059(3) 0.042(3) -0.027(3) -0.014(2) 0.006(2)
C54 0.061(3) 0.045(3) 0.042(3) -0.017(2) -0.013(2) -0.002(2)
C55 0.044(3) 0.055(3) 0.044(3) -0.024(2) -0.017(2) 0.005(2)
C56 0.060(3) 0.050(3) 0.041(3) -0.022(2) -0.012(2) -0.002(2)
C57 0.044(3) 0.049(3) 0.042(3) -0.022(2) -0.015(2) 0.009(2)
C58 0.047(3) 0.050(3) 0.039(3) -0.018(2) -0.017(2) 0.012(2)
C59 0.052(3) 0.062(3) 0.044(3) -0.027(3) -0.014(2) -0.002(3)
C60 0.057(3) 0.059(3) 0.043(3) -0.024(3) -0.011(2) -0.006(3)
C61 0.059(3) 0.064(4) 0.045(3) -0.027(3) -0.014(3) -0.003(3)
C62 0.055(3) 0.054(3) 0.041(3) -0.019(3) -0.011(2) -0.004(3)
N12 0.090(4) 0.054(2) 0.075(3) -0.021(2) -0.046(3) 0.005(3)
O15 0.112(4) 0.059(2) 0.073(3) -0.017(2) -0.053(3) -0.004(3)
O16 0.120(4) 0.049(2) 0.107(4) -0.027(2) -0.036(3) 0.010(3)
O17 0.187(6) 0.101(4) 0.118(4) -0.030(3) -0.107(4) -0.002(4)
N13 0.075(3) 0.096(4) 0.104(5) -0.054(3) -0.016(3) 0.006(3)
O18 0.076(3) 0.085(3) 0.087(3) -0.043(3) -0.025(2) 0.003(2)
O19 0.070(3) 0.151(6) 0.210(8) -0.078(6) -0.035(4) 0.016(3)
O20 0.128(5) 0.099(3) 0.086(4) -0.043(3) -0.016(3) -0.002(3)
C63 0.088(8) 0.085(8) 0.084(6) -0.026(6) -0.039(6) 0.026(6)
C64 0.092(7) 0.089(8) 0.094(7) -0.031(6) -0.042(6) 0.019(6)
C65 0.087(7) 0.087(7) 0.090(7) -0.033(6) -0.034(6) 0.027(5)
C66 0.106(8) 0.094(8) 0.092(7) -0.038(6) -0.031(6) 0.016(6)
C67 0.084(7) 0.090(7) 0.084(7) -0.030(5) -0.036(6) 0.023(5)
C68 0.097(8) 0.088(8) 0.100(7) -0.043(6) -0.034(6) 0.023(6)
C69 0.115(11) 0.118(10) 0.100(9) -0.041(8) -0.046(8) 0.005(7)
C73 0.107(9) 0.102(9) 0.077(7) -0.035(6) -0.046(6) 0.039(6)
C74 0.105(8) 0.105(8) 0.090(7) -0.038(6) -0.030(6) 0.024(6)
C75 0.107(8) 0.104(8) 0.100(7) -0.051(6) -0.028(6) 0.021(6)
C76 0.116(10) 0.115(10) 0.094(8) -0.044(7) -0.031(7) 0.023(7)
C77 0.104(9) 0.105(9) 0.092(7) -0.034(7) -0.026(7) 0.021(6)
C78 0.106(8) 0.091(8) 0.107(7) -0.045(6) -0.035(6) 0.032(6)
C79 0.161(12) 0.150(12) 0.162(12) -0.075(9) -0.056(9) 0.005(7)
O1W 0.051(4) 0.078(5) 0.101(5) -0.056(4) -0.016(4) -0.002(3)
O2W 0.095(5) 0.085(5) 0.079(5) -0.028(4) -0.044(4) -0.004(4)
O3W 0.077(5) 0.106(6) 0.075(5) -0.028(4) -0.030(4) -0.018(4)
O4W 0.136(9) 0.087(7) 0.079(7) -0.045(6) -0.020(6) 0.021(7)
O5W 0.207(12) 0.157(12) 0.156(11) -0.067(8) -0.098(9) -0.014(8)
O6W 0.150(10) 0.168(11) 0.110(9) -0.066(8) -0.060(8) -0.018(8)

loop_
_atom_type_symbol
_atom_type_description
_atom_type_scat_dispersion_real
_atom_type_scat_dispersion_imag
_atom_type_scat_source
C C -0.0020 0.0018 'WCROMER Program in WinGX L.Kissel & R.H.Pratt Acta Cryst A46 170 1990'
H H 0.0000 0.0000 'WCROMER Program in WinGX L.Kissel & R.H.Pratt Acta Cryst A46 170 1990'
N N -0.0031 0.0038 'WCROMER Program in WinGX L.Kissel & R.H.Pratt Acta Cryst A46 170 1990'
O O -0.0041 0.0069 'WCROMER Program in WinGX L.Kissel & R.H.Pratt Acta Cryst A46 170 1990'
Co Co 0.1865 1.0799 'WCROMER Program in WinGX L.Kissel & R.H.Pratt Acta Cryst A46 170 1990'

loop_
_geom_angle_atom_site_label_1
_geom_angle_atom_site_label_2
_geom_angle_atom_site_label_3
_geom_angle
_geom_angle_site_symmetry_1
_geom_angle_site_symmetry_3
_geom_angle_publ_flag
O8 Co1 O7 88.97(16) . . ?
O8 Co1 N1 119.83(17) . . ?
O7 Co1 N1 150.25(16) . . ?
O8 Co1 O1 162.71(16) . . ?
O7 Co1 O1 73.80(15) . . ?
N1 Co1 O1 77.11(16) . . ?
O8 Co1 N9 90.04(16) . 2_766 ?
O7 Co1 N9 92.24(16) . 2_766 ?
N1 Co1 N9 94.84(17) . 2_766 ?
O1 Co1 N9 91.98(15) . 2_766 ?
O8 Co1 O9 85.07(16) . . ?
O7 Co1 O9 89.59(16) . . ?
N1 Co1 O9 85.96(17) . . ?
O1 Co1 O9 93.27(15) . . ?
N9 Co1 O9 174.74(16) 2_766 . ?
N7 Co2 O10 175.80(16) 2_766 . ?
N7 Co2 N5 97.87(16) 2_766 . ?
O10 Co2 N5 84.68(15) . . ?
N7 Co2 O2 88.75(15) 2_766 . ?
O10 Co2 O2 87.20(14) . . ?
N5 Co2 O2 142.08(15) . . ?
N7 Co2 O1 92.41(16) 2_766 . ?
O10 Co2 O1 87.91(15) . . ?
N5 Co2 O1 137.35(15) . . ?
O2 Co2 O1 79.04(14) . . ?
N7 Co2 O7 88.69(15) 2_766 . ?
O10 Co2 O7 95.33(14) . . ?
N5 Co2 O7 70.40(15) . . ?
O2 Co2 O7 147.38(14) . . ?
O1 Co2 O7 68.58(14) . . ?
N7 Co2 O6 88.62(15) 2_766 . ?
O10 Co2 O6 89.02(15) . . ?
N5 Co2 O6 71.73(15) . . ?
O2 Co2 O6 71.15(14) . . ?
O1 Co2 O6 150.15(13) . . ?
O7 Co2 O6 141.26(14) . . ?
N8 Co3 N2 93.77(16) . . ?
N8 Co3 O6 91.20(15) . . ?
N2 Co3 O6 142.05(15) . . ?
N8 Co3 O5 89.55(15) . . ?
N2 Co3 O5 138.52(16) . . ?
O6 Co3 O5 79.04(14) . . ?
N8 Co3 O3 88.29(15) . . ?
N2 Co3 O3 70.27(15) . . ?
O6 Co3 O3 147.56(14) . . ?
O5 Co3 O3 68.52(14) . . ?
N8 Co3 O2 91.08(15) . . ?
N2 Co3 O2 71.32(15) . . ?
O6 Co3 O2 70.98(13) . . ?
O5 Co3 O2 150.03(14) . . ?
O3 Co3 O2 141.46(14) . . ?
N8 Co3 O11 174.33(15) . . ?
N2 Co3 O11 91.71(14) . . ?
O6 Co3 O11 83.58(13) . . ?
O5 Co3 O11 87.29(13) . . ?
O3 Co3 O11 94.92(14) . . ?
O2 Co3 O11 89.32(13) . . ?
O4 Co4 O3 88.68(17) . . ?
O4 Co4 N4 119.32(19) . . ?
O3 Co4 N4 150.58(17) . . ?
O4 Co4 O5 162.74(17) . . ?
O3 Co4 O5 74.10(15) . . ?
N4 Co4 O5 77.51(17) . . ?
O4 Co4 N10 90.40(17) . . ?
O3 Co4 N10 93.48(17) . . ?
N4 Co4 N10 95.02(18) . . ?
O5 Co4 N10 91.87(16) . . ?
O4 Co4 O12 88.40(16) . . ?
O3 Co4 O12 85.57(16) . . ?
N4 Co4 O12 86.38(18) . . ?
O5 Co4 O12 89.01(15) . . ?
N10 Co4 O12 178.48(18) . . ?
C6 O1 Co1 117.1(3) . . ?
C6 O1 Co2 134.3(3) . . ?
Co1 O1 Co2 108.21(15) . . ?
C8 O2 Co2 131.9(3) . . ?
C8 O2 Co3 118.4(3) . . ?
Co2 O2 Co3 109.08(16) . . ?
C14 O3 Co4 127.9(3) . . ?
C14 O3 Co3 121.7(3) . . ?
Co4 O3 Co3 109.42(17) . . ?
C16 O4 Co4 127.5(4) . . ?
C27 O5 Co4 116.8(3) . . ?
C27 O5 Co3 132.5(3) . . ?
Co4 O5 Co3 107.86(16) . . ?
C29 O6 Co3 130.9(3) . . ?
C29 O6 Co2 117.9(3) . . ?
Co3 O6 Co2 108.79(15) . . ?
C35 O7 Co1 125.4(3) . . ?
C35 O7 Co2 121.7(3) . . ?
Co1 O7 Co2 109.41(17) . . ?
C37 O8 Co1 125.1(4) . . ?
Co1 O9 H9B 129.2(16) . . ?
Co1 O9 H9C 129.0(16) . . ?
H9B O9 H9C 101(3) . . ?
Co2 O10 H10B 119(5) . . ?
Co3 O11 H11B 118.6(18) . . ?
Co3 O11 H11C 113.7(17) . . ?
H11B O11 H11C 102(2) . . ?
N11 O12 Co4 120.5(3) . . ?
C1 N1 C5 119.9(5) . . ?
C1 N1 Co1 125.0(4) . . ?
C5 N1 Co1 115.0(4) . . ?
C9 N2 C13 119.7(5) . . ?
C9 N2 Co3 119.3(3) . . ?
C13 N2 Co3 120.4(4) . . ?
C17 C18 C19 116.8(8) . . ?
C17 C18 H18A 121.6 . . ?
C19 C18 H18A 121.6 . . ?
C22 N4 C26 118.1(5) . . ?
C22 N4 Co4 126.2(4) . . ?
C26 N4 Co4 115.7(4) . . ?
C30 N5 C34 118.9(5) . . ?
C30 N5 Co2 120.1(3) . . ?
C34 N5 Co2 120.9(3) . . ?
C38 C39 C40 119.6(7) . . ?
C38 C39 H39A 120.2 . . ?
C40 C39 H39A 120.2 . . ?
C43 N7 C44 116.9(4) . . ?
C43 N7 Co2 121.6(3) . 2_766 ?
C44 N7 Co2 121.4(4) . 2_766 ?
C51 N8 C52 115.7(4) . . ?
C51 N8 Co3 121.0(4) . . ?
C52 N8 Co3 123.0(4) . . ?
C54 N9 C53 116.0(5) . . ?
C54 N9 Co1 126.7(4) . 2_766 ?
C53 N9 Co1 117.1(4) . 2_766 ?
C62 N10 C61 116.7(5) . . ?
C62 N10 Co4 118.9(4) . . ?
C61 N10 Co4 124.3(4) . . ?
O13 N11 O14 119.2(6) . . ?
O13 N11 O12 120.1(5) . . ?
O14 N11 O12 120.7(5) . . ?
N1 C1 C2 121.8(6) . . ?
N1 C1 H1A 119.1 . . ?
C2 C1 H1A 119.1 . . ?
C3 C2 C1 119.2(6) . . ?
C3 C2 H2A 120.4 . . ?
C1 C2 H2A 120.4 . . ?
C2 C3 C4 119.0(6) . . ?
C2 C3 H3A 120.5 . . ?
C4 C3 H3A 120.5 . . ?
C3 C4 C5 119.6(6) . . ?
C3 C4 H4A 120.2 . . ?
C5 C4 H4A 120.2 . . ?
N1 C5 C4 120.5(5) . . ?
N1 C5 C6 114.3(5) . . ?
C4 C5 C6 125.1(5) . . ?
O1 C6 C7 123.3(5) . . ?
O1 C6 C5 116.5(5) . . ?
C7 C6 C5 120.2(5) . . ?
C8 C7 C6 124.2(5) . . ?
C8 C7 H7A 117.9 . . ?
C6 C7 H7A 117.9 . . ?
O2 C8 C7 126.2(5) . . ?
O2 C8 C9 115.9(5) . . ?
C7 C8 C9 117.9(5) . . ?
N2 C9 C10 122.1(5) . . ?
N2 C9 C8 114.2(5) . . ?
C10 C9 C8 123.6(5) . . ?
C9 C10 C11 118.3(6) . . ?
C9 C10 H10A 120.8 . . ?
C11 C10 H10A 120.8 . . ?
C12 C11 C10 119.6(6) . . ?
C12 C11 H11A 120.2 . . ?
C10 C11 H11A 120.2 . . ?
C13 C12 C11 119.5(6) . . ?
C13 C12 H12A 120.2 . . ?
C11 C12 H12A 120.2 . . ?
N2 C13 C12 120.7(6) . . ?
N2 C13 C14 113.4(5) . . ?
C12 C13 C14 125.7(5) . . ?
O3 C14 C15 124.8(5) . . ?
O3 C14 C13 113.5(5) . . ?
C15 C14 C13 121.6(5) . . ?
C14 C15 C16 125.2(6) . . ?
C14 C15 H15A 117.4 . . ?
C16 C15 H15A 117.4 . . ?
O4 C16 C15 125.4(5) . . ?
O4 C16 C17 115.2(6) . . ?
C15 C16 C17 119.4(5) . . ?
N3 C17 C18 123.4(6) . . ?
N3 C17 C16 118.9(6) . . ?
C18 C17 C16 117.7(6) . . ?
C17 N3 C21 117.5(6) . . ?
N3 C21 C20 124.2(8) . . ?
N3 C21 H21A 117.9 . . ?
C20 C21 H21A 117.9 . . ?
C19 C20 C21 117.9(7) . . ?
C19 C20 H20A 121.1 . . ?
C21 C20 H20A 121.1 . . ?
C20 C19 C18 120.0(8) . . ?
C20 C19 H19A 120.0 . . ?
C18 C19 H19A 120.0 . . ?
N4 C22 C23 122.5(6) . . ?
N4 C22 H22A 118.8 . . ?
C23 C22 H22A 118.8 . . ?
C24 C23 C22 118.1(7) . . ?
C24 C23 H23A 121.0 . . ?
C22 C23 H23A 121.0 . . ?
C23 C24 C25 121.2(7) . . ?
C23 C24 H24A 119.4 . . ?
C25 C24 H24A 119.4 . . ?
C24 C25 C26 117.8(6) . . ?
C24 C25 H25A 121.1 . . ?
C26 C25 H25A 121.1 . . ?
N4 C26 C25 122.4(5) . . ?
N4 C26 C27 113.3(5) . . ?
C25 C26 C27 124.3(5) . . ?
O5 C27 C28 124.2(5) . . ?
O5 C27 C26 116.2(5) . . ?
C28 C27 C26 119.7(5) . . ?
C29 C28 C27 124.3(5) . . ?
C29 C28 H28A 117.8 . . ?
C27 C28 H28A 117.8 . . ?
O6 C29 C28 125.6(5) . . ?
O6 C29 C30 115.5(5) . . ?
C28 C29 C30 118.9(5) . . ?
N5 C30 C31 121.9(5) . . ?
N5 C30 C29 114.0(5) . . ?
C31 C30 C29 124.1(5) . . ?
C32 C31 C30 118.3(5) . . ?
C32 C31 H31A 120.8 . . ?
C30 C31 H31A 120.8 . . ?
C33 C32 C31 120.4(5) . . ?
C33 C32 H32A 119.8 . . ?
C31 C32 H32A 119.8 . . ?
C32 C33 C34 118.9(5) . . ?
C32 C33 H33A 120.5 . . ?
C34 C33 H33A 120.5 . . ?
N5 C34 C33 121.6(5) . . ?
N5 C34 C35 113.0(5) . . ?
C33 C34 C35 125.3(5) . . ?
O7 C35 C36 125.1(5) . . ?
O7 C35 C34 113.1(5) . . ?
C36 C35 C34 121.8(5) . . ?
C35 C36 C37 126.0(5) . . ?
C35 C36 H36A 117.0 . . ?
C37 C36 H36A 117.0 . . ?
O8 C37 C36 125.4(5) . . ?
O8 C37 C38 115.3(5) . . ?
C36 C37 C38 119.3(5) . . ?
N6 C38 C39 122.8(6) . . ?
N6 C38 C37 117.0(5) . . ?
C39 C38 C37 120.2(6) . . ?
C42 N6 C38 117.9(6) . . ?
N6 C42 C41 122.5(7) . . ?
N6 C42 H42A 118.8 . . ?
C41 C42 H42A 118.8 . . ?
C42 C41 C40 118.5(6) . . ?
C42 C41 H41A 120.7 . . ?
C40 C41 H41A 120.7 . . ?
C39 C40 C41 118.7(7) . . ?
C39 C40 H40A 120.6 . . ?
C41 C40 H40A 120.6 . . ?
N7 C43 C45 123.1(5) . . ?
N7 C43 H43A 118.4 . . ?
C45 C43 H43A 118.4 . . ?
N7 C44 C46 123.5(5) . . ?
N7 C44 H44A 118.2 . . ?
C46 C44 H44A 118.2 . . ?
C43 C45 C47 119.8(5) . . ?
C43 C45 H45A 120.1 . . ?
C47 C45 H45A 120.1 . . ?
C44 C46 C47 120.0(5) . . ?
C44 C46 H46A 120.0 . . ?
C47 C46 H46A 120.0 . . ?
C45 C47 C46 116.5(5) . . ?
C45 C47 C48 122.0(5) . . ?
C46 C47 C48 121.5(5) . . ?
C49 C48 C50 116.7(5) . . ?
C49 C48 C47 122.1(5) . . ?
C50 C48 C47 121.2(5) . . ?
C51 C49 C48 120.1(5) . . ?
C51 C49 H49A 120.0 . . ?
C48 C49 H49A 120.0 . . ?
C52 C50 C48 119.5(6) . . ?
C52 C50 H50A 120.2 . . ?
C48 C50 H50A 120.2 . . ?
N8 C51 C49 124.1(5) . . ?
N8 C51 H51A 117.9 . . ?
C49 C51 H51A 117.9 . . ?
N8 C52 C50 123.8(5) . . ?
N8 C52 H52A 118.1 . . ?
C50 C52 H52A 118.1 . . ?
N9 C53 C55 124.2(5) . . ?
N9 C53 H53A 117.9 . . ?
C55 C53 H53A 117.9 . . ?
N9 C54 C56 123.8(5) . . ?
N9 C54 H54A 118.1 . . ?
C56 C54 H54A 118.1 . . ?
C53 C55 C57 119.4(5) . . ?
C53 C55 H55A 120.3 . . ?
C57 C55 H55A 120.3 . . ?
C54 C56 C57 119.2(5) . . ?
C54 C56 H56A 120.4 . . ?
C57 C56 H56A 120.4 . . ?
C55 C57 C56 117.3(5) . . ?
C55 C57 C58 121.2(5) . . ?
C56 C57 C58 121.5(5) . . ?
C59 C58 C60 116.0(5) . . ?
C59 C58 C57 121.8(5) . . ?
C60 C58 C57 122.1(5) . . ?
C61 C59 C58 119.9(5) . . ?
C61 C59 H59A 120.0 . . ?
C58 C59 H59A 120.0 . . ?
C62 C60 C58 120.4(6) . . ?
C62 C60 H60A 119.8 . . ?
C58 C60 H60A 119.8 . . ?
N10 C61 C59 123.4(6) . . ?
N10 C61 H61A 118.3 . . ?
C59 C61 H61A 118.3 . . ?
N10 C62 C60 123.4(5) . . ?
N10 C62 H62A 118.3 . . ?
C60 C62 H62A 118.3 . . ?
O16 N12 O17 114.6(7) . . ?
O16 N12 O15 122.9(7) . . ?
O17 N12 O15 122.4(6) . . ?
O19 N13 O18 120.4(8) . . ?
O19 N13 O20 119.8(8) . . ?
O18 N13 O20 119.8(7) . . ?
C64 C63 C68 120.0 . . ?
C64 C63 H63A 120.0 . . ?
C68 C63 H63A 120.0 . . ?
C65 C64 C63 120.0 . . ?
C65 C64 H64A 120.0 . . ?
C63 C64 H64A 120.0 . . ?
C64 C65 C66 120.0 . . ?
C64 C65 H65A 120.0 . . ?
C66 C65 H65A 120.0 . . ?
C67 C66 C65 120.0 . . ?
C67 C66 H66A 120.0 . . ?
C65 C66 H66A 120.0 . . ?
C66 C67 C68 120.0 . . ?
C66 C67 H67A 120.0 . . ?
C68 C67 H67A 120.0 . . ?
C67 C68 C63 120.0 . . ?
C67 C68 C69 120.1(13) . . ?
C63 C68 C69 119.8(13) . . ?
C74 C73 C78 120.0 . . ?
C74 C73 H73A 120.0 . . ?
C78 C73 H73A 120.0 . . ?
C75 C74 C73 120.0 . . ?
C75 C74 H74A 120.0 . . ?
C73 C74 H74A 120.0 . . ?
C74 C75 C76 120.0 . . ?
C74 C75 H75A 120.0 . . ?
C76 C75 H75A 120.0 . . ?
C77 C76 C75 120.0 . . ?
C77 C76 H76A 120.0 . . ?
C75 C76 H76A 120.0 . . ?
C76 C77 C78 120.0 . . ?
C76 C77 H77A 120.0 . . ?
C78 C77 H77A 120.0 . . ?
C77 C78 C73 120.0 . . ?
C77 C78 C79 120.9(17) . . ?
C73 C78 C79 118.8(17) . . ?
C78 C79 H79A 109.5 . . ?
C78 C79 H79B 109.5 . . ?
H79A C79 H79B 109.5 . . ?
C78 C79 H79C 109.5 . . ?
H79A C79 H79C 109.5 . . ?
H79B C79 H79C 109.5 . . ?

loop_
_geom_bond_atom_site_label_1
_geom_bond_atom_site_label_2
_geom_bond_distance
_geom_bond_site_symmetry_2
_geom_bond_publ_flag
Co1 O8 2.023(4) . ?
Co1 O7 2.032(4) . ?
Co1 N1 2.089(5) . ?
Co1 O1 2.099(4) . ?
Co1 N9 2.130(4) 2_766 ?
Co1 O9 2.154(4) . ?
Co2 N7 2.114(4) 2_766 ?
Co2 O10 2.117(4) . ?
Co2 N5 2.160(4) . ?
Co2 O2 2.177(4) . ?
Co2 O1 2.185(4) . ?
Co2 O7 2.219(4) . ?
Co2 O6 2.258(4) . ?
Co3 N8 2.128(4) . ?
Co3 N2 2.183(4) . ?
Co3 O6 2.186(4) . ?
Co3 O5 2.187(4) . ?
Co3 O3 2.225(4) . ?
Co3 O2 2.259(4) . ?
Co3 O11 2.340(4) . ?
Co4 O4 2.012(4) . ?
Co4 O3 2.019(4) . ?
Co4 N4 2.084(5) . ?
Co4 O5 2.102(4) . ?
Co4 N10 2.132(4) . ?
Co4 O12 2.201(4) . ?
O1 C6 1.247(6) . ?
O2 C8 1.261(6) . ?
O3 C14 1.281(6) . ?
O4 C16 1.261(7) . ?
O5 C27 1.269(7) . ?
O6 C29 1.283(6) . ?
O7 C35 1.277(6) . ?
O8 C37 1.264(7) . ?
O9 H9B 0.92(4) . ?
O9 H9C 0.92(4) . ?
O10 H10B 0.91(5) . ?
O11 H11B 0.90(4) . ?
O11 H11C 0.91(4) . ?
O12 N11 1.280(6) . ?
O13 N11 1.234(6) . ?
O14 N11 1.234(7) . ?
N1 C1 1.331(7) . ?
N1 C5 1.341(7) . ?
N2 C9 1.331(7) . ?
N2 C13 1.352(7) . ?
C18 C17 1.404(10) . ?
C18 C19 1.406(10) . ?
C18 H18A 0.9500 . ?
N4 C22 1.337(8) . ?
N4 C26 1.357(7) . ?
N5 C30 1.340(7) . ?
N5 C34 1.356(7) . ?
C39 C38 1.358(9) . ?
C39 C40 1.363(9) . ?
C39 H39A 0.9500 . ?
N7 C43 1.341(7) . ?
N7 C44 1.344(7) . ?
N7 Co2 2.114(4) 2_766 ?
N8 C51 1.332(7) . ?
N8 C52 1.345(7) . ?
N9 C54 1.339(7) . ?
N9 C53 1.345(7) . ?
N9 Co1 2.130(4) 2_766 ?
N10 C62 1.327(8) . ?
N10 C61 1.335(7) . ?
C1 C2 1.399(8) . ?
C1 H1A 0.9500 . ?
C2 C3 1.362(9) . ?
C2 H2A 0.9500 . ?
C3 C4 1.385(8) . ?
C3 H3A 0.9500 . ?
C4 C5 1.398(8) . ?
C4 H4A 0.9500 . ?
C5 C6 1.502(8) . ?
C6 C7 1.405(8) . ?
C7 C8 1.396(8) . ?
C7 H7A 0.9500 . ?
C8 C9 1.484(7) . ?
C9 C10 1.377(8) . ?
C10 C11 1.381(9) . ?
C10 H10A 0.9500 . ?
C11 C12 1.375(10) . ?
C11 H11A 0.9500 . ?
C12 C13 1.374(9) . ?
C12 H12A 0.9500 . ?
C13 C14 1.480(8) . ?
C14 C15 1.366(8) . ?
C15 C16 1.421(9) . ?
C15 H15A 0.9500 . ?
C16 C17 1.493(8) . ?
C17 N3 1.318(9) . ?
N3 C21 1.332(8) . ?
C21 C20 1.383(10) . ?
C21 H21A 0.9500 . ?
C20 C19 1.356(11) . ?
C20 H20A 0.9500 . ?
C19 H19A 0.9500 . ?
C22 C23 1.375(10) . ?
C22 H22A 0.9500 . ?
C23 C24 1.364(10) . ?
C23 H23A 0.9500 . ?
C24 C25 1.369(9) . ?
C24 H24A 0.9500 . ?
C25 C26 1.371(9) . ?
C25 H25A 0.9500 . ?
C26 C27 1.519(8) . ?
C27 C28 1.403(8) . ?
C28 C29 1.389(8) . ?
C28 H28A 0.9500 . ?
C29 C30 1.490(7) . ?
C30 C31 1.390(8) . ?
C31 C32 1.382(8) . ?
C31 H31A 0.9500 . ?
C32 C33 1.360(8) . ?
C32 H32A 0.9500 . ?
C33 C34 1.386(8) . ?
C33 H33A 0.9500 . ?
C34 C35 1.489(8) . ?
C35 C36 1.369(8) . ?
C36 C37 1.412(8) . ?
C36 H36A 0.9500 . ?
C37 C38 1.523(8) . ?
C38 N6 1.351(8) . ?
N6 C42 1.329(8) . ?
C42 C41 1.381(10) . ?
C42 H42A 0.9500 . ?
C41 C40 1.395(10) . ?
C41 H41A 0.9500 . ?
C40 H40A 0.9500 . ?
C43 C45 1.386(7) . ?
C43 H43A 0.9500 . ?
C44 C46 1.368(7) . ?
C44 H44A 0.9500 . ?
C45 C47 1.393(7) . ?
C45 H45A 0.9500 . ?
C46 C47 1.400(8) . ?
C46 H46A 0.9500 . ?
C47 C48 1.489(7) . ?
C48 C49 1.380(8) . ?
C48 C50 1.386(8) . ?
C49 C51 1.378(7) . ?
C49 H49A 0.9500 . ?
C50 C52 1.386(8) . ?
C50 H50A 0.9500 . ?
C51 H51A 0.9500 . ?
C52 H52A 0.9500 . ?
C53 C55 1.380(7) . ?
C53 H53A 0.9500 . ?
C54 C56 1.391(7) . ?
C54 H54A 0.9500 . ?
C55 C57 1.388(8) . ?
C55 H55A 0.9500 . ?
C56 C57 1.393(8) . ?
C56 H56A 0.9500 . ?
C57 C58 1.485(7) . ?
C58 C59 1.385(8) . ?
C58 C60 1.390(8) . ?
C59 C61 1.384(8) . ?
C59 H59A 0.9500 . ?
C60 C62 1.376(8) . ?
C60 H60A 0.9500 . ?
C61 H61A 0.9500 . ?
C62 H62A 0.9500 . ?
N12 O16 1.210(7) . ?
N12 O17 1.218(8) . ?
N12 O15 1.245(7) . ?
N13 O19 1.249(9) . ?
N13 O18 1.265(8) . ?
N13 O20 1.268(9) . ?
C63 C64 1.3900 . ?
C63 C68 1.3900 . ?
C63 H63A 0.9500 . ?
C64 C65 1.3900 . ?
C64 H64A 0.9500 . ?
C65 C66 1.3900 . ?
C65 H65A 0.9500 . ?
C66 C67 1.3900 . ?
C66 H66A 0.9500 . ?
C67 C68 1.3900 . ?
C67 H67A 0.9500 . ?
C68 C69 1.47(2) . ?
C69 H69A 0.9800 . ?
C69 H69B 0.9800 . ?
C69 H69C 0.9800 . ?
C73 C74 1.3900 . ?
C73 C78 1.3900 . ?
C73 H73A 0.9500 . ?
C74 C75 1.3900 . ?
C74 H74A 0.9500 . ?
C75 C76 1.3900 . ?
C75 H75A 0.9500 . ?
C76 C77 1.3900 . ?
C76 H76A 0.9500 . ?
C77 C78 1.3900 . ?
C77 H77A 0.9500 . ?
C78 C79 1.46(2) . ?
C79 H79A 0.9800 . ?
C79 H79B 0.9800 . ?
C79 H79C 0.9800 . ?
